data_4312932
loop_
_publ_author_name
'Dirk Walther'
'Stefan Liesicke'
'Lars B\"ottcher'
'Reinald Fischer'
'Helmar G\"orls'
'Gavin Vaughan'

_publ_contact_author
;
         Dirk Walther
         Friedrich-Schiller-Universit\"at Jena
         Institut f\"ur Anorganische und Analytische Chemie
         August-Bebel-Str. 2
         D-07743 Jena
         Germany
;
_publ_contact_author_email 'cdw@rz.uni-jena.de.de '
_publ_contact_author_fax '03641 9-48102 '
_publ_contact_author_phone '03641 9-48110 '
_publ_section_title
;
 Metal Complexes with 2,3-Bis(diphenylphosphino)-1,4-diazadiene Ligands:
 Synthesis, Structures, and an Intramolecular Metal-Mediated [4 + 2]
 Cycloaddition Employing a Benzene Ring as a Dienophile
;
_journal_name_full 'Inorganic Chemistry'
_journal_page_first 625
_journal_page_last 632
_journal_paper_doi 10.1021/ic020534w
_journal_volume 42
_journal_year 2003
_chemical_formula_sum 'C44 H42 Br2 N2 Ni P2'
_chemical_formula_weight 879.27
_chemical_name_systematic
;
  ?
;
_space_group_IT_number 9
_symmetry_cell_setting monoclinic
_symmetry_space_group_name_Hall 'C -2yc'
_symmetry_space_group_name_H-M 'C 1 c 1'
_atom_sites_solution_hydrogens geom
_atom_sites_solution_primary direct
_atom_sites_solution_secondary difmap
_audit_creation_method SHELXL-97
_cell_angle_alpha 90.00
_cell_angle_beta 108.304(1)
_cell_angle_gamma 90.00
_cell_formula_units_Z 4
_cell_length_a 20.3600(3)
_cell_length_b 11.0980(1)
_cell_length_c 17.9282(2)
_cell_measurement_temperature 120(2)
_cell_volume 3846.01(8)
_computing_cell_refinement SAINT
_computing_data_collection SMART
_computing_data_reduction SAINT
_computing_molecular_graphics SHELXTL/PC
_computing_publication_material SHELXL-97
_computing_structure_refinement 'SHELXL-97 (Sheldrick, 1997)'
_computing_structure_solution 'SHELXS-97 (Sheldrick, 1990)'
_diffrn_ambient_temperature 120(2)
_diffrn_measured_fraction_theta_full 0.873
_diffrn_measured_fraction_theta_max 0.873
_diffrn_measurement_device_type 'SMART - Bruker'
_diffrn_measurement_method phi-scan
_diffrn_radiation_monochromator SI<111>
_diffrn_radiation_source 'synchrotron - ESRF'
_diffrn_radiation_wavelength 0.45085
_diffrn_reflns_av_R_equivalents 0.0442
_diffrn_reflns_av_sigmaI/netI 0.0234
_diffrn_reflns_limit_h_max 22
_diffrn_reflns_limit_h_min -22
_diffrn_reflns_limit_k_max 12
_diffrn_reflns_limit_k_min -11
_diffrn_reflns_limit_l_max 19
_diffrn_reflns_limit_l_min -19
_diffrn_reflns_number 25156
_diffrn_reflns_theta_full 14.51
_diffrn_reflns_theta_max 14.51
_diffrn_reflns_theta_min 7.20
_exptl_absorpt_coefficient_mu 1.442
_exptl_absorpt_correction_T_max 1.0
_exptl_absorpt_correction_T_min 0.9165
_exptl_absorpt_correction_type ?semi-empirical
_exptl_crystal_colour red-brown
_exptl_crystal_density_diffrn 1.519
_exptl_crystal_density_method 'not measured'
_exptl_crystal_description prism
_exptl_crystal_F_000 1792
_exptl_crystal_size_max 0.04
_exptl_crystal_size_mid 0.04
_exptl_crystal_size_min 0.01
_refine_diff_density_max 0.199
_refine_diff_density_min -0.181
_refine_diff_density_rms 0.036
_refine_ls_abs_structure_details 'Flack H D (1983), Acta Cryst. A39, 876-881'
_refine_ls_abs_structure_Flack 0.221(6)
_refine_ls_extinction_method none
_refine_ls_goodness_of_fit_ref 1.109
_refine_ls_hydrogen_treatment rigid-group
_refine_ls_matrix_type full
_refine_ls_number_parameters 461
_refine_ls_number_reflns 4692
_refine_ls_number_restraints 2
_refine_ls_restrained_S_all 1.109
_refine_ls_R_factor_all 0.0186
_refine_ls_R_factor_gt 0.0184
_refine_ls_shift/su_max 0.003
_refine_ls_shift/su_mean 0.000
_refine_ls_structure_factor_coef Fsqd
_refine_ls_weighting_details 'calc w=1/[\s^2^(Fo^2^)+(0.0366P)^2^+0.2422P] where P=(Fo^2^+2Fc^2^)/3'
_refine_ls_weighting_scheme calc
_refine_ls_wR_factor_gt 0.0498
_refine_ls_wR_factor_ref 0.0500
_reflns_number_gt 4654
_reflns_number_total 4692
_reflns_threshold_expression >2sigma(I)
_cod_data_source_file ic020534w_5.cif
_cod_data_source_block FO1402
_cod_depositor_comments
;
The following automatic conversions were performed:
data name '_publ_contact_autor' replaced with '_publ_contact_author'
as specified in the replacement file
'/home/antanas/src/cod-tools/trunk/data/replacement-values/replacement_tags.lst'.

Automatic conversion script
Id: cif_correct_tags 4998 2017-03-02 13:24:31Z antanas 
;
_cod_database_code 4312932

loop_
_symmetry_equiv_pos_as_xyz
'x, y, z'
'x, -y, z+1/2'
'x+1/2, y+1/2, z'
'x+1/2, -y+1/2, z+1/2'

loop_
_atom_site_label
_atom_site_type_symbol
_atom_site_fract_x
_atom_site_fract_y
_atom_site_fract_z
_atom_site_U_iso_or_equiv
_atom_site_adp_type
_atom_site_occupancy
_atom_site_symmetry_multiplicity
_atom_site_calc_flag
_atom_site_refinement_flags
_atom_site_disorder_assembly
_atom_site_disorder_group
Ni Ni -0.346796(14) -2.06429(3) 0.165785(15) 0.01820(9) Uani 1 1 d . . .
Br1 Br -0.308599(13) -2.24477(2) 0.129925(14) 0.02735(9) Uani 1 1 d . . .
Br2 Br -0.458962(12) -2.07867(2) 0.077530(12) 0.03125(10) Uani 1 1 d . . .
P1 P -0.24437(3) -2.03155(6) 0.24139(3) 0.01812(14) Uani 1 1 d . . .
P2 P -0.37755(3) -1.89763(6) 0.20553(3) 0.01660(14) Uani 1 1 d . . .
N1 N -0.18303(10) -1.85490(19) 0.34771(11) 0.0203(4) Uani 1 1 d . . .
N2 N -0.31116(10) -1.76151(17) 0.34429(12) 0.0169(4) Uani 1 1 d . . .
C1 C -0.24465(12) -1.9000(2) 0.29888(13) 0.0186(5) Uani 1 1 d . . .
C2 C -0.30715(11) -1.8438(2) 0.28924(13) 0.0169(5) Uani 1 1 d . . .
C3 C -0.18700(12) -1.7841(2) 0.40359(14) 0.0208(5) Uani 1 1 d . . .
C4 C -0.25447(12) -1.7728(2) 0.42202(13) 0.0196(5) Uani 1 1 d . . .
C5 C -0.25581(13) -1.6668(2) 0.47277(13) 0.0225(5) Uani 1 1 d . . .
H5A H -0.2989 -1.6432 0.4783 0.027 Uiso 1 1 calc R . .
C6 C -0.19952(14) -1.6036(2) 0.51072(14) 0.0253(5) Uani 1 1 d . . .
C7 C -0.13332(12) -1.6326(2) 0.49896(13) 0.0248(5) Uani 1 1 d . . .
H7A H -0.0935 -1.5888 0.5283 0.030 Uiso 1 1 calc R . .
C8 C -0.12586(12) -1.7175(2) 0.44912(14) 0.0231(5) Uani 1 1 d . . .
C9 C -0.26493(13) -1.8898(2) 0.46317(14) 0.0227(5) Uani 1 1 d . . .
H9A H -0.2280 -1.8976 0.5135 0.034 Uiso 1 1 calc R . .
H9B H -0.2636 -1.9590 0.4297 0.034 Uiso 1 1 calc R . .
H9C H -0.3099 -1.8872 0.4724 0.034 Uiso 1 1 calc R . .
C10 C -0.20178(15) -1.5051(3) 0.56692(14) 0.0307(6) Uani 1 1 d . . .
H10A H -0.2492 -1.4959 0.5684 0.046 Uiso 1 1 calc R . .
H10B H -0.1865 -1.4293 0.5496 0.046 Uiso 1 1 calc R . .
H10C H -0.1711 -1.5255 0.6195 0.046 Uiso 1 1 calc R . .
C11 C -0.05924(14) -1.7456(2) 0.43567(17) 0.0308(6) Uani 1 1 d . . .
H11A H -0.0225 -1.6956 0.4703 0.046 Uiso 1 1 calc R . .
H11B H -0.0631 -1.7287 0.3808 0.046 Uiso 1 1 calc R . .
H11C H -0.0481 -1.8309 0.4470 0.046 Uiso 1 1 calc R . .
C12 C -0.34934(11) -1.6503(2) 0.32309(12) 0.0170(5) Uani 1 1 d . . .
C13 C -0.32678(13) -1.5623(2) 0.28099(13) 0.0207(5) Uani 1 1 d . . .
C14 C -0.36495(13) -1.4571(2) 0.26037(14) 0.0253(5) Uani 1 1 d . . .
H14A H -0.3503 -1.3976 0.2309 0.030 Uiso 1 1 calc R . .
C15 C -0.42376(14) -1.4363(2) 0.28141(15) 0.0271(6) Uani 1 1 d . . .
C16 C -0.44451(12) -1.5238(2) 0.32385(14) 0.0250(6) Uani 1 1 d . . .
H16A H -0.4851 -1.5107 0.3381 0.030 Uiso 1 1 calc R . .
C17 C -0.40786(12) -1.6305(2) 0.34645(13) 0.0197(5) Uani 1 1 d . . .
C18 C -0.26316(15) -1.5790(2) 0.25660(17) 0.0272(6) Uani 1 1 d . . .
H18A H -0.2561 -1.5075 0.2279 0.041 Uiso 1 1 calc R . .
H18B H -0.2690 -1.6500 0.2226 0.041 Uiso 1 1 calc R . .
H18C H -0.2229 -1.5905 0.3034 0.041 Uiso 1 1 calc R . .
C19 C -0.46328(18) -1.3198(3) 0.2601(2) 0.0442(7) Uani 1 1 d . . .
H19A H -0.4412 -1.2689 0.2302 0.066 Uiso 1 1 calc R . .
H19B H -0.4633 -1.2778 0.3082 0.066 Uiso 1 1 calc R . .
H19C H -0.5110 -1.3370 0.2281 0.066 Uiso 1 1 calc R . .
C20 C -0.43165(13) -1.7178(3) 0.39683(15) 0.0263(5) Uani 1 1 d . . .
H20A H -0.4011 -1.7883 0.4080 0.039 Uiso 1 1 calc R . .
H20B H -0.4791 -1.7434 0.3690 0.039 Uiso 1 1 calc R . .
H20C H -0.4302 -1.6786 0.4463 0.039 Uiso 1 1 calc R . .
C21 C -0.20389(13) -2.1431(2) 0.31537(12) 0.0207(5) Uani 1 1 d . . .
C22 C -0.24463(15) -2.2319(2) 0.33387(15) 0.0260(6) Uani 1 1 d . . .
H22A H -0.2927 -2.2359 0.3062 0.031 Uiso 1 1 calc R . .
C23 C -0.21470(15) -2.3144(3) 0.39286(15) 0.0314(6) Uani 1 1 d . . .
H23A H -0.2423 -2.3754 0.4053 0.038 Uiso 1 1 calc R . .
C24 C -0.14513(14) -2.3083(3) 0.43342(14) 0.0291(6) Uani 1 1 d . . .
H24A H -0.1246 -2.3658 0.4732 0.035 Uiso 1 1 calc R . .
C25 C -0.10504(14) -2.2184(3) 0.41626(15) 0.0303(6) Uani 1 1 d . . .
H25A H -0.0572 -2.2134 0.4450 0.036 Uiso 1 1 calc R . .
C26 C -0.13424(13) -2.1361(3) 0.35756(14) 0.0270(6) Uani 1 1 d . . .
H26A H -0.1065 -2.0744 0.3461 0.032 Uiso 1 1 calc R . .
C27 C -0.18361(11) -1.9981(2) 0.18853(13) 0.0224(5) Uani 1 1 d . . .
C28 C -0.14402(13) -2.0893(2) 0.17014(15) 0.0249(6) Uani 1 1 d . . .
H28A H -0.1456 -2.1691 0.1886 0.030 Uiso 1 1 calc R . .
C29 C -0.10220(14) -2.0609(3) 0.12419(15) 0.0301(6) Uani 1 1 d . . .
H29A H -0.0741 -2.1216 0.1123 0.036 Uiso 1 1 calc R . .
C30 C -0.10111(15) -1.9475(3) 0.09627(17) 0.0359(6) Uani 1 1 d . . .
H30A H -0.0734 -1.9301 0.0638 0.043 Uiso 1 1 calc R . .
C31 C -0.13981(16) -1.8578(3) 0.11467(18) 0.0423(7) Uani 1 1 d . . .
H31A H -0.1384 -1.7783 0.0955 0.051 Uiso 1 1 calc R . .
C32 C -0.18106(15) -1.8836(3) 0.16134(16) 0.0315(6) Uani 1 1 d . . .
H32A H -0.2076 -1.8214 0.1744 0.038 Uiso 1 1 calc R . .
C33 C -0.39386(12) -1.7816(2) 0.13047(13) 0.0208(5) Uani 1 1 d . . .
C34 C -0.36467(12) -1.8000(3) 0.07087(14) 0.0262(5) Uani 1 1 d . . .
H34A H -0.3433 -1.8749 0.0672 0.031 Uiso 1 1 calc R . .
C35 C -0.36666(14) -1.7100(3) 0.01705(16) 0.0343(6) Uani 1 1 d . . .
H35A H -0.3469 -1.7230 -0.0237 0.041 Uiso 1 1 calc R . .
C36 C -0.39748(15) -1.6010(3) 0.02267(17) 0.0347(7) Uani 1 1 d . . .
H36A H -0.3975 -1.5381 -0.0133 0.042 Uiso 1 1 calc R . .
C37 C -0.42821(14) -1.5827(2) 0.08014(16) 0.0297(6) Uani 1 1 d . . .
H37A H -0.4505 -1.5083 0.0827 0.036 Uiso 1 1 calc R . .
C38 C -0.42673(12) -1.6726(2) 0.13415(13) 0.0228(5) Uani 1 1 d . . .
H38A H -0.4481 -1.6600 0.1736 0.027 Uiso 1 1 calc R . .
C39 C -0.44775(12) -1.9171(2) 0.24547(14) 0.0191(5) Uani 1 1 d . . .
C40 C -0.51449(13) -1.8743(3) 0.21321(15) 0.0270(5) Uani 1 1 d . . .
H40A H -0.5261 -1.8263 0.1670 0.032 Uiso 1 1 calc R . .
C41 C -0.56407(15) -1.9012(3) 0.24820(19) 0.0355(7) Uani 1 1 d . . .
H41A H -0.6097 -1.8708 0.2260 0.043 Uiso 1 1 calc R . .
C42 C -0.54850(15) -1.9719(3) 0.31519(17) 0.0339(7) Uani 1 1 d . . .
H42A H -0.5830 -1.9900 0.3388 0.041 Uiso 1 1 calc R . .
C43 C -0.48229(14) -2.0154(3) 0.34697(16) 0.0308(6) Uani 1 1 d . . .
H43A H -0.4710 -2.0641 0.3928 0.037 Uiso 1 1 calc R . .
C44 C -0.43256(13) -1.9888(2) 0.31284(14) 0.0252(5) Uani 1 1 d . . .
H44A H -0.3870 -2.0195 0.3353 0.030 Uiso 1 1 calc R . .

loop_
_atom_site_aniso_label
_atom_site_aniso_U_11
_atom_site_aniso_U_22
_atom_site_aniso_U_33
_atom_site_aniso_U_23
_atom_site_aniso_U_13
_atom_site_aniso_U_12
Ni 0.02131(16) 0.01744(17) 0.01490(15) -0.00243(11) 0.00433(12) 0.00067(11)
Br1 0.03980(15) 0.02227(15) 0.02182(13) -0.00334(9) 0.01231(10) 0.00286(9)
Br2 0.02729(14) 0.03304(17) 0.02646(14) -0.00933(10) -0.00153(10) -0.00029(10)
P1 0.0197(3) 0.0181(3) 0.0168(3) 0.0007(2) 0.0061(2) 0.0025(2)
P2 0.0174(3) 0.0171(3) 0.0139(3) 0.0000(2) 0.0029(2) 0.0003(2)
N1 0.0194(10) 0.0209(11) 0.0190(10) 0.0009(9) 0.0035(8) -0.0002(8)
N2 0.0184(10) 0.0155(10) 0.0167(10) -0.0023(7) 0.0055(8) -0.0013(7)
C1 0.0188(12) 0.0198(12) 0.0171(11) 0.0000(9) 0.0053(9) 0.0008(10)
C2 0.0172(11) 0.0188(13) 0.0146(10) 0.0025(9) 0.0050(8) -0.0013(9)
C3 0.0215(12) 0.0187(13) 0.0194(12) 0.0072(10) 0.0022(9) 0.0005(10)
C4 0.0199(12) 0.0229(13) 0.0134(11) 0.0019(9) 0.0018(9) -0.0015(9)
C5 0.0280(13) 0.0231(13) 0.0152(11) 0.0022(10) 0.0053(9) 0.0001(10)
C6 0.0369(14) 0.0225(14) 0.0143(11) 0.0043(10) 0.0048(10) -0.0062(11)
C7 0.0242(12) 0.0252(14) 0.0178(11) 0.0038(10) -0.0036(10) -0.0062(10)
C8 0.0243(13) 0.0208(13) 0.0194(11) 0.0073(11) 0.0001(10) -0.0026(10)
C9 0.0280(13) 0.0219(13) 0.0156(11) 0.0010(10) 0.0031(9) -0.0030(10)
C10 0.0421(14) 0.0263(14) 0.0223(13) -0.0060(11) 0.0082(11) -0.0073(11)
C11 0.0246(14) 0.0331(17) 0.0312(15) 0.0033(11) 0.0035(12) -0.0076(11)
C12 0.0206(11) 0.0128(12) 0.0145(10) -0.0052(9) 0.0009(9) -0.0028(9)
C13 0.0235(13) 0.0210(13) 0.0161(12) -0.0005(9) 0.0042(9) -0.0024(9)
C14 0.0300(13) 0.0191(13) 0.0213(12) 0.0003(10) 0.0004(10) -0.0014(11)
C15 0.0311(14) 0.0182(13) 0.0265(13) -0.0037(10) 0.0013(11) 0.0033(10)
C16 0.0226(13) 0.0263(16) 0.0245(12) -0.0101(11) 0.0051(10) 0.0020(10)
C17 0.0189(11) 0.0225(13) 0.0157(10) -0.0067(9) 0.0026(9) -0.0016(10)
C18 0.0297(14) 0.0226(14) 0.0323(14) 0.0005(10) 0.0137(11) -0.0058(10)
C19 0.0524(17) 0.0266(16) 0.0476(17) -0.0037(14) 0.0070(14) 0.0119(14)
C20 0.0280(13) 0.0273(14) 0.0249(13) -0.0064(11) 0.0102(10) -0.0060(11)
C21 0.0256(12) 0.0201(13) 0.0171(11) -0.0006(9) 0.0076(9) 0.0037(10)
C22 0.0304(14) 0.0229(14) 0.0209(13) -0.0010(10) 0.0024(10) -0.0003(10)
C23 0.0476(16) 0.0246(15) 0.0204(12) 0.0047(11) 0.0084(11) -0.0048(12)
C24 0.0399(15) 0.0271(15) 0.0220(12) 0.0058(11) 0.0122(10) 0.0096(12)
C25 0.0280(13) 0.0414(16) 0.0236(13) 0.0038(12) 0.0109(11) 0.0109(12)
C26 0.0246(13) 0.0328(16) 0.0243(12) 0.0038(11) 0.0088(10) 0.0037(11)
C27 0.0195(11) 0.0288(15) 0.0189(11) 0.0028(10) 0.0060(9) 0.0026(10)
C28 0.0213(12) 0.0299(15) 0.0233(12) 0.0033(10) 0.0065(10) 0.0046(10)
C29 0.0262(14) 0.0429(18) 0.0217(13) 0.0000(11) 0.0083(11) 0.0094(11)
C30 0.0303(14) 0.0498(18) 0.0337(14) 0.0156(13) 0.0188(12) 0.0092(13)
C31 0.0478(18) 0.0411(18) 0.0460(17) 0.0189(14) 0.0262(14) 0.0060(14)
C32 0.0347(14) 0.0275(15) 0.0369(14) 0.0075(12) 0.0180(12) 0.0079(12)
C33 0.0190(12) 0.0218(12) 0.0182(12) 0.0007(10) 0.0009(9) -0.0037(10)
C34 0.0251(12) 0.0281(15) 0.0219(12) 0.0026(11) 0.0023(10) -0.0011(10)
C35 0.0303(14) 0.0480(18) 0.0255(13) 0.0066(13) 0.0101(11) -0.0079(13)
C36 0.0363(15) 0.0337(17) 0.0270(14) 0.0130(12) -0.0003(12) -0.0075(13)
C37 0.0293(14) 0.0252(15) 0.0291(14) 0.0072(11) 0.0015(12) -0.0011(10)
C38 0.0230(11) 0.0213(13) 0.0181(11) -0.0026(10) -0.0020(9) -0.0029(10)
C39 0.0210(12) 0.0160(13) 0.0184(12) -0.0062(9) 0.0037(10) -0.0034(9)
C40 0.0236(13) 0.0229(14) 0.0325(13) -0.0031(11) 0.0060(10) -0.0008(10)
C41 0.0234(13) 0.0312(16) 0.0529(17) -0.0102(13) 0.0135(12) 0.0014(11)
C42 0.0422(16) 0.0219(15) 0.0469(17) -0.0119(13) 0.0275(13) -0.0105(12)
C43 0.0363(15) 0.0243(15) 0.0363(14) -0.0023(11) 0.0177(11) -0.0088(11)
C44 0.0296(13) 0.0202(13) 0.0253(12) -0.0023(10) 0.0079(10) -0.0040(10)

loop_
_atom_type_symbol
_atom_type_description
_atom_type_scat_dispersion_real
_atom_type_scat_dispersion_imag
_atom_type_scat_source
C C 0.0015 0.0009 'International Tables Vol C Tables 4.2.6.8 and 6.1.1.4'
H H 0.0000 0.0000 'International Tables Vol C Tables 4.2.6.8 and 6.1.1.4'
N N 0.0030 0.0019 'International Tables Vol C Tables 4.2.6.8 and 6.1.1.4'
P P 0.0667 0.0580 'International Tables Vol C Tables 4.2.6.8 and 6.1.1.4'
Ni Ni 0.3147 0.7232 'International Tables Vol C Tables 4.2.6.8 and 6.1.1.4'
Br Br 0.1811 1.6452 'International Tables Vol C Tables 4.2.6.8 and 6.1.1.4'

loop_
_geom_angle_atom_site_label_1
_geom_angle_atom_site_label_2
_geom_angle_atom_site_label_3
_geom_angle
_geom_angle_site_symmetry_1
_geom_angle_site_symmetry_3
_geom_angle_publ_flag
P1 Ni P2 88.35(2) . . ?
P1 Ni Br1 88.69(2) . . ?
P2 Ni Br1 176.65(2) . . ?
P1 Ni Br2 173.68(2) . . ?
P2 Ni Br2 87.633(19) . . ?
Br1 Ni Br2 95.451(14) . . ?
C1 P1 C21 102.65(11) . . ?
C1 P1 C27 105.06(12) . . ?
C21 P1 C27 107.08(11) . . ?
C1 P1 Ni 109.04(8) . . ?
C21 P1 Ni 118.56(9) . . ?
C27 P1 Ni 113.17(8) . . ?
C39 P2 C2 103.25(10) . . ?
C39 P2 C33 113.35(11) . . ?
C2 P2 C33 106.96(10) . . ?
C39 P2 Ni 112.29(8) . . ?
C2 P2 Ni 108.69(8) . . ?
C33 P2 Ni 111.70(9) . . ?
C3 N1 C1 116.5(2) . . ?
C2 N2 C12 122.04(19) . . ?
C2 N2 C4 114.17(19) . . ?
C12 N2 C4 120.41(18) . . ?
N1 C1 C2 122.3(2) . . ?
N1 C1 P1 119.71(18) . . ?
C2 C1 P1 117.85(18) . . ?
N2 C2 C1 118.3(2) . . ?
N2 C2 P2 127.22(17) . . ?
C1 C2 P2 114.31(18) . . ?
N1 C3 C8 119.4(2) . . ?
N1 C3 C4 120.0(2) . . ?
C8 C3 C4 120.6(2) . . ?
C5 C4 N2 110.0(2) . . ?
C5 C4 C3 112.9(2) . . ?
N2 C4 C3 106.75(18) . . ?
C5 C4 C9 109.92(19) . . ?
N2 C4 C9 109.35(19) . . ?
C3 C4 C9 107.8(2) . . ?
C6 C5 C4 123.2(2) . . ?
C5 C6 C7 119.6(2) . . ?
C5 C6 C10 121.6(3) . . ?
C7 C6 C10 118.8(2) . . ?
C8 C7 C6 123.6(2) . . ?
C7 C8 C3 118.3(2) . . ?
C7 C8 C11 123.9(2) . . ?
C3 C8 C11 117.8(2) . . ?
C13 C12 C17 120.4(2) . . ?
C13 C12 N2 119.9(2) . . ?
C17 C12 N2 119.6(2) . . ?
C14 C13 C12 118.8(2) . . ?
C14 C13 C18 119.2(2) . . ?
C12 C13 C18 122.0(2) . . ?
C15 C14 C13 121.9(2) . . ?
C16 C15 C14 118.3(2) . . ?
C16 C15 C19 120.8(3) . . ?
C14 C15 C19 120.9(3) . . ?
C15 C16 C17 122.1(2) . . ?
C16 C17 C12 118.4(2) . . ?
C16 C17 C20 118.6(2) . . ?
C12 C17 C20 122.9(2) . . ?
C26 C21 C22 119.6(2) . . ?
C26 C21 P1 120.9(2) . . ?
C22 C21 P1 119.31(19) . . ?
C23 C22 C21 119.8(3) . . ?
C24 C23 C22 120.2(3) . . ?
C23 C24 C25 120.0(2) . . ?
C26 C25 C24 120.3(3) . . ?
C25 C26 C21 120.1(3) . . ?
C32 C27 C28 120.0(2) . . ?
C32 C27 P1 118.93(19) . . ?
C28 C27 P1 120.9(2) . . ?
C27 C28 C29 118.7(2) . . ?
C30 C29 C28 120.7(3) . . ?
C29 C30 C31 120.5(3) . . ?
C30 C31 C32 119.8(3) . . ?
C27 C32 C31 120.2(3) . . ?
C34 C33 C38 119.4(2) . . ?
C34 C33 P2 116.2(2) . . ?
C38 C33 P2 123.99(19) . . ?
C35 C34 C33 120.3(3) . . ?
C34 C35 C36 119.8(3) . . ?
C37 C36 C35 120.4(3) . . ?
C38 C37 C36 120.2(3) . . ?
C37 C38 C33 119.8(2) . . ?
C40 C39 C44 118.6(2) . . ?
C40 C39 P2 126.2(2) . . ?
C44 C39 P2 115.09(18) . . ?
C41 C40 C39 119.9(3) . . ?
C40 C41 C42 121.1(3) . . ?
C43 C42 C41 119.1(2) . . ?
C44 C43 C42 120.3(3) . . ?
C43 C44 C39 121.0(2) . . ?

loop_
_geom_bond_atom_site_label_1
_geom_bond_atom_site_label_2
_geom_bond_distance
_geom_bond_site_symmetry_2
_geom_bond_publ_flag
Ni P1 2.1314(6) . ?
Ni P2 2.1449(7) . ?
Ni Br1 2.3118(4) . ?
Ni Br2 2.3398(3) . ?
P1 C1 1.788(2) . ?
P1 C21 1.812(2) . ?
P1 C27 1.817(2) . ?
P2 C39 1.802(2) . ?
P2 C2 1.820(2) . ?
P2 C33 1.816(2) . ?
N1 C3 1.295(4) . ?
N1 C1 1.379(3) . ?
N2 C2 1.366(3) . ?
N2 C12 1.444(3) . ?
N2 C4 1.510(3) . ?
C1 C2 1.379(4) . ?
C3 C8 1.458(4) . ?
C3 C4 1.516(4) . ?
C4 C5 1.493(4) . ?
C4 C9 1.541(4) . ?
C5 C6 1.334(4) . ?
C6 C7 1.464(4) . ?
C6 C10 1.497(4) . ?
C7 C8 1.339(4) . ?
C8 C11 1.483(4) . ?
C12 C13 1.398(4) . ?
C12 C17 1.399(3) . ?
C13 C14 1.387(4) . ?
C13 C18 1.503(4) . ?
C14 C15 1.383(4) . ?
C15 C16 1.379(4) . ?
C15 C19 1.507(4) . ?
C16 C17 1.391(4) . ?
C17 C20 1.505(4) . ?
C21 C26 1.384(4) . ?
C21 C22 1.394(4) . ?
C22 C23 1.387(4) . ?
C23 C24 1.376(4) . ?
C24 C25 1.383(5) . ?
C25 C26 1.380(4) . ?
C27 C32 1.368(4) . ?
C27 C28 1.396(4) . ?
C28 C29 1.394(4) . ?
C29 C30 1.357(5) . ?
C30 C31 1.373(5) . ?
C31 C32 1.389(4) . ?
C33 C34 1.391(4) . ?
C33 C38 1.395(4) . ?
C34 C35 1.381(4) . ?
C35 C36 1.381(5) . ?
C36 C37 1.378(5) . ?
C37 C38 1.383(4) . ?
C39 C40 1.383(4) . ?
C39 C44 1.397(4) . ?
C40 C41 1.378(4) . ?
C41 C42 1.385(5) . ?
C42 C43 1.376(5) . ?
C43 C44 1.370(4) . ?
